data_7034879
loop_
_publ_author_name
'Z\'amostn\'a, Lada'
'Sander, Stefan'
'Braun, Thomas'
'Laubenstein, Reik'
'Braun, Beatrice'
'Herrmann, Roy'
'Kl\"aring, Paul'

_publ_section_title
;
 Synthesis and structure of rhodium(i) silyl carbonyl complexes:
 photochemical C-F and C-H bond activation of fluorinated aromatic
 compounds.
;
_journal_issue 20
_journal_name_full 'Dalton transactions (Cambridge, England : 2003)'
_journal_page_first 9450
_journal_page_last 9469
_journal_paper_doi 10.1039/c5dt00819k
_journal_volume 44
_journal_year 2015
_chemical_formula_moiety 'C16 H34 I O P2 Rh'
_chemical_formula_sum 'C16 H34 I O P2 Rh'
_chemical_formula_weight 534.18
_chemical_name_systematic
; 
 ? 
;
_space_group_IT_number 14
_symmetry_cell_setting monoclinic
_symmetry_Int_Tables_number 14
_symmetry_space_group_name_Hall '-P 2ybc'
_symmetry_space_group_name_H-M 'P 1 21/c 1'
_atom_sites_solution_hydrogens geom
_atom_sites_solution_primary direct
_atom_sites_solution_secondary difmap
_audit_creation_method SHELXL-97
_audit_update_record
;
2015-02-17 deposited with the CCDC.
2015-04-17 downloaded from the CCDC.
;
_cell_angle_alpha 90.00
_cell_angle_beta 106.286(3)
_cell_angle_gamma 90.00
_cell_formula_units_Z 4
_cell_length_a 10.0188(3)
_cell_length_b 14.3858(3)
_cell_length_c 15.0927(6)
_cell_measurement_reflns_used 22902
_cell_measurement_temperature 100(2)
_cell_measurement_theta_max 29.55
_cell_measurement_theta_min 2.54
_cell_volume 2088.00(12)
_computing_cell_refinement 'STOE X-AREA'
_computing_data_collection 'STOE X-AREA'
_computing_data_reduction 'STOE X-RED'
_computing_structure_refinement 'SHELXL-97 (Sheldrick, 1997)'
_computing_structure_solution SIR97
_diffrn_ambient_temperature 100(2)
_diffrn_measured_fraction_theta_full 0.988
_diffrn_measured_fraction_theta_max 0.988
_diffrn_measurement_details ' 207 frames, detector distance = 100 mm'
_diffrn_measurement_method 'rotation method'
_diffrn_radiation_collimation '0.5 mm diameter, monocapillary'
_diffrn_radiation_monochromator 'plane graphite'
_diffrn_radiation_polarisn_norm 0
_diffrn_radiation_wavelength 0.71073
_diffrn_reflns_av_R_equivalents 0.0803
_diffrn_reflns_av_unetI/netI 0.0741
_diffrn_reflns_limit_h_max 12
_diffrn_reflns_limit_h_min -13
_diffrn_reflns_limit_k_max 19
_diffrn_reflns_limit_k_min -17
_diffrn_reflns_limit_l_max 20
_diffrn_reflns_limit_l_min -20
_diffrn_reflns_number 21448
_diffrn_reflns_theta_full 28.75
_diffrn_reflns_theta_max 28.75
_diffrn_reflns_theta_min 2.00
_exptl_absorpt_coefficient_mu 2.448
_exptl_absorpt_correction_T_max 0.8611
_exptl_absorpt_correction_T_min 0.7459
_exptl_absorpt_correction_type numerical
_exptl_absorpt_process_details 'STOE X-RED'
_exptl_crystal_colour yellow
_exptl_crystal_density_diffrn 1.699
_exptl_crystal_density_method 'not measured'
_exptl_crystal_description block
_exptl_crystal_F_000 1064
_exptl_crystal_size_max 0.140
_exptl_crystal_size_mid 0.113
_exptl_crystal_size_min 0.090
_refine_diff_density_max 0.803
_refine_diff_density_min -1.521
_refine_diff_density_rms 0.174
_refine_ls_extinction_method none
_refine_ls_goodness_of_fit_ref 1.000
_refine_ls_hydrogen_treatment constr
_refine_ls_matrix_type full
_refine_ls_number_parameters 213
_refine_ls_number_reflns 5369
_refine_ls_number_restraints 36
_refine_ls_restrained_S_all 1.003
_refine_ls_R_factor_all 0.0763
_refine_ls_R_factor_gt 0.0473
_refine_ls_shift/su_max 0.000
_refine_ls_shift/su_mean 0.000
_refine_ls_structure_factor_coef Fsqd
_refine_ls_weighting_details 'calc w=1/[\s^2^(Fo^2^)+(0.0603P)^2^+0.0000P] where P=(Fo^2^+2Fc^2^)/3'
_refine_ls_weighting_scheme calc
_refine_ls_wR_factor_gt 0.0982
_refine_ls_wR_factor_ref 0.1139
_reflns_d_resolution_high 0.739
_reflns_d_resolution_low 10.208
_reflns_limit_h_max 12
_reflns_limit_h_min -13
_reflns_limit_k_max 19
_reflns_limit_k_min 0
_reflns_limit_l_max 20
_reflns_limit_l_min 0
_reflns_number_gt 3112
_reflns_number_total 5369
_reflns_threshold_expression I>4u(I)
_cod_data_source_file c5dt00819k2.cif
_cod_data_source_block 7_RH_lz80
_cod_depositor_comments 'Adding full bibliography for 7034874--7034883.cif.'
_cod_original_cell_volume 2088.01(12)
_cod_original_sg_symbol_H-M 'P 21/c'
_cod_database_code 7034879

loop_
_symmetry_equiv_pos_as_xyz
'x, y, z'
'-x, y+1/2, -z+1/2'
'-x, -y, -z'
'x, -y-1/2, z-1/2'

loop_
_atom_site_label
_atom_site_type_symbol
_atom_site_fract_x
_atom_site_fract_y
_atom_site_fract_z
_atom_site_U_iso_or_equiv
_atom_site_adp_type
_atom_site_occupancy
_atom_site_symmetry_multiplicity
_atom_site_calc_flag
_atom_site_refinement_flags
_atom_site_disorder_assembly
_atom_site_disorder_group
C1 C 0.5584(6) 0.2732(4) 0.4200(4) 0.0302(12) Uani 1 1 d . . .
H1A H 0.5107 0.2539 0.4639 0.045 Uiso 1 1 calc R . .
H1B H 0.5056 0.3208 0.3810 0.045 Uiso 1 1 calc R . .
H1C H 0.6485 0.2970 0.4521 0.045 Uiso 1 1 calc R . .
C2 C 0.5752(6) 0.1894(4) 0.3606(4) 0.0285(11) Uani 1 1 d . . .
H2 H 0.6178 0.2124 0.3138 0.034 Uiso 1 1 calc R . .
C3 C 0.6736(6) 0.1167(4) 0.4178(5) 0.0387(15) Uani 1 1 d . . .
H3A H 0.7640 0.1436 0.4427 0.058 Uiso 1 1 calc R . .
H3B H 0.6803 0.0648 0.3792 0.058 Uiso 1 1 calc R . .
H3C H 0.6383 0.0958 0.4673 0.058 Uiso 1 1 calc R . .
C4 C 0.5216(8) 0.0781(5) 0.1587(6) 0.0499(19) Uani 1 1 d . . .
H4A H 0.5422 0.0245 0.1270 0.075 Uiso 1 1 calc R . .
H4B H 0.6068 0.1064 0.1938 0.075 Uiso 1 1 calc R . .
H4C H 0.4691 0.1219 0.1146 0.075 Uiso 1 1 calc R . .
C5 C 0.4371(6) 0.0486(4) 0.2233(4) 0.0325(13) Uani 1 1 d . . .
H5 H 0.4909 0.0007 0.2643 0.039 Uiso 1 1 calc R . .
C6 C 0.3008(8) 0.0039(5) 0.1688(5) 0.0423(16) Uani 1 1 d . . .
H6A H 0.2383 0.0512 0.1363 0.063 Uiso 1 1 calc R . .
H6B H 0.2595 -0.0280 0.2104 0.063 Uiso 1 1 calc R . .
H6C H 0.3187 -0.0396 0.1253 0.063 Uiso 1 1 calc R . .
C7 C 0.1901(7) 0.3738(4) 0.4253(4) 0.0355(14) Uani 1 1 d . . .
H7A H 0.1733 0.4330 0.4495 0.053 Uiso 1 1 calc R . .
H7B H 0.2549 0.3813 0.3894 0.053 Uiso 1 1 calc R . .
H7C H 0.2281 0.3317 0.4754 0.053 Uiso 1 1 calc R . .
C8 C 0.0544(6) 0.3349(3) 0.3645(3) 0.0229(10) Uani 1 1 d . . .
H8 H 0.0149 0.3824 0.3180 0.028 Uiso 1 1 calc R . .
C9 C -0.0508(7) 0.3197(4) 0.4197(4) 0.0339(13) Uani 1 1 d . . .
H9A H -0.0143 0.2752 0.4679 0.051 Uiso 1 1 calc R . .
H9B H -0.1364 0.2967 0.3794 0.051 Uiso 1 1 calc R . .
H9C H -0.0676 0.3775 0.4464 0.051 Uiso 1 1 calc R . .
C10 C -0.1647(7) 0.2739(4) 0.1654(5) 0.0390(15) Uani 1 1 d . . .
H10A H -0.1184 0.2879 0.1192 0.059 Uiso 1 1 calc R . .
H10B H -0.1664 0.3284 0.2017 0.059 Uiso 1 1 calc R . .
H10C H -0.2582 0.2543 0.1359 0.059 Uiso 1 1 calc R . .
C11 C -0.0873(5) 0.1966(4) 0.2274(4) 0.0240(10) Uani 1 1 d . . .
H11 H -0.1431 0.1792 0.2688 0.029 Uiso 1 1 calc R . .
C12 C -0.0779(7) 0.1112(4) 0.1699(4) 0.0342(13) Uani 1 1 d . . .
H12A H -0.1680 0.0978 0.1289 0.051 Uiso 1 1 calc R . .
H12B H -0.0463 0.0591 0.2100 0.051 Uiso 1 1 calc R . .
H12C H -0.0136 0.1230 0.1346 0.051 Uiso 1 1 calc R . .
C13 C 0.3558(6) 0.0747(4) 0.3883(4) 0.0278(11) Uani 1 1 d . . .
H13A H 0.4033 0.0154 0.3930 0.033 Uiso 1 1 calc R . .
H13B H 0.3926 0.1067 0.4466 0.033 Uiso 1 1 calc R . .
C14 C 0.2009(6) 0.0553(3) 0.3763(4) 0.0263(11) Uani 1 1 d . . .
H14A H 0.1592 0.0318 0.3145 0.032 Uiso 1 1 calc R . .
H14B H 0.1925 0.0074 0.4196 0.032 Uiso 1 1 calc R . .
C15 C 0.1206(6) 0.1418(4) 0.3917(4) 0.0248(10) Uani 1 1 d . . .
H15A H 0.1721 0.1705 0.4493 0.030 Uiso 1 1 calc R . .
H15B H 0.0320 0.1217 0.3990 0.030 Uiso 1 1 calc R . .
P1 P 0.40073(14) 0.14291(9) 0.29850(10) 0.0218(3) Uani 1 1 d . A .
P2 P 0.08693(14) 0.23087(8) 0.30120(9) 0.0192(2) Uani 1 1 d . A .
Rh1 Rh 0.25225(5) 0.26128(3) 0.22661(3) 0.02122(11) Uani 1 1 d . . .
I11 I 0.43015(7) 0.32074(5) 0.14100(6) 0.02157(15) Uani 0.60 1 d PU A 1
C22 C 0.4053(17) 0.3003(11) 0.1676(12) 0.023(3) Uani 0.40 1 d PU A 2
O22 O 0.4718(14) 0.3241(11) 0.1404(11) 0.02157(15) Uani 0.40 1 d PU A 2
I12 I 0.12801(12) 0.41009(7) 0.14354(8) 0.0301(2) Uani 0.40 1 d PU A 1
C21 C 0.1481(13) 0.3604(9) 0.1756(8) 0.040(2) Uani 0.60 1 d PU A 2
O21 O 0.0912(10) 0.4301(7) 0.1453(7) 0.0301(2) Uani 0.60 1 d PU A 2

loop_
_atom_site_aniso_label
_atom_site_aniso_U_11
_atom_site_aniso_U_22
_atom_site_aniso_U_33
_atom_site_aniso_U_23
_atom_site_aniso_U_13
_atom_site_aniso_U_12
C1 0.024(3) 0.027(3) 0.035(3) 0.003(2) 0.000(2) -0.005(2)
C2 0.019(3) 0.026(3) 0.037(3) 0.011(2) 0.003(2) 0.001(2)
C3 0.015(3) 0.036(3) 0.056(4) 0.018(3) -0.005(3) -0.001(2)
C4 0.041(4) 0.043(4) 0.076(5) -0.018(4) 0.034(4) -0.005(3)
C5 0.029(3) 0.017(2) 0.051(4) 0.000(2) 0.011(3) 0.007(2)
C6 0.046(4) 0.037(3) 0.051(4) -0.021(3) 0.025(3) -0.017(3)
C7 0.037(4) 0.026(3) 0.038(3) -0.007(2) 0.000(3) 0.001(2)
C8 0.028(3) 0.019(2) 0.021(2) 0.0058(18) 0.006(2) 0.0020(19)
C9 0.043(4) 0.029(3) 0.036(3) 0.001(2) 0.021(3) 0.005(2)
C10 0.024(3) 0.030(3) 0.052(4) -0.001(3) -0.006(3) 0.006(2)
C11 0.017(3) 0.023(2) 0.033(3) 0.004(2) 0.008(2) 0.0042(19)
C12 0.027(3) 0.031(3) 0.039(3) -0.006(2) 0.000(2) 0.002(2)
C13 0.023(3) 0.022(2) 0.036(3) 0.008(2) 0.003(2) 0.001(2)
C14 0.021(3) 0.017(2) 0.041(3) 0.008(2) 0.009(2) -0.0015(19)
C15 0.023(3) 0.022(2) 0.029(3) 0.0042(19) 0.008(2) -0.0011(19)
P1 0.0175(6) 0.0161(5) 0.0309(7) 0.0040(5) 0.0054(5) 0.0006(5)
P2 0.0174(6) 0.0159(5) 0.0243(6) 0.0025(5) 0.0058(5) 0.0005(4)
Rh1 0.0241(2) 0.01511(17) 0.02400(19) 0.00348(15) 0.00608(14) -0.00069(15)
I11 0.0210(4) 0.0202(3) 0.0254(3) 0.0019(2) 0.0097(3) -0.0002(3)
C22 0.022(4) 0.021(4) 0.024(4) -0.002(3) 0.001(3) 0.004(3)
O22 0.0210(4) 0.0202(3) 0.0254(3) 0.0019(2) 0.0097(3) -0.0002(3)
I12 0.0317(6) 0.0267(5) 0.0364(4) 0.0063(4) 0.0171(4) 0.0061(4)
C21 0.039(3) 0.038(3) 0.042(3) 0.006(3) 0.012(3) -0.003(3)
O21 0.0317(6) 0.0267(5) 0.0364(4) 0.0063(4) 0.0171(4) 0.0061(4)

loop_
_atom_type_symbol
_atom_type_description
_atom_type_scat_dispersion_real
_atom_type_scat_dispersion_imag
_atom_type_scat_source
C C 0.0033 0.0016 'International Tables Vol C Tables 4.2.6.8 and 6.1.1.4'
H H 0.0000 0.0000 'International Tables Vol C Tables 4.2.6.8 and 6.1.1.4'
O O 0.0106 0.0060 'International Tables Vol C Tables 4.2.6.8 and 6.1.1.4'
P P 0.1023 0.0942 'International Tables Vol C Tables 4.2.6.8 and 6.1.1.4'
Rh Rh -1.1178 0.9187 'International Tables Vol C Tables 4.2.6.8 and 6.1.1.4'
I I -0.4742 1.8119 'International Tables Vol C Tables 4.2.6.8 and 6.1.1.4'

loop_
_exptl_crystal_face_index_h
_exptl_crystal_face_index_k
_exptl_crystal_face_index_l
_exptl_crystal_face_perp_dist
6 5 -2 0.0510
3 -4 -1 0.0660
-4 -3 1 0.0390
-4 8 1 0.0480
4 -3 0 0.0570
2 -2 7 0.0430
1 -1 -7 0.0680
-4 3 0 0.0350

loop_
_geom_angle_atom_site_label_1
_geom_angle_atom_site_label_2
_geom_angle_atom_site_label_3
_geom_angle
C2 C1 H1A 109.5
C2 C1 H1B 109.5
H1A C1 H1B 109.5
C2 C1 H1C 109.5
H1A C1 H1C 109.5
H1B C1 H1C 109.5
C3 C2 C1 111.5(5)
C3 C2 P1 113.9(4)
C1 C2 P1 109.5(4)
C3 C2 H2 107.2
C1 C2 H2 107.2
P1 C2 H2 107.2
C2 C3 H3A 109.5
C2 C3 H3B 109.5
H3A C3 H3B 109.5
C2 C3 H3C 109.5
H3A C3 H3C 109.5
H3B C3 H3C 109.5
C5 C4 H4A 109.5
C5 C4 H4B 109.5
H4A C4 H4B 109.5
C5 C4 H4C 109.5
H4A C4 H4C 109.5
H4B C4 H4C 109.5
C4 C5 C6 110.3(6)
C4 C5 P1 115.2(4)
C6 C5 P1 109.6(4)
C4 C5 H5 107.1
C6 C5 H5 107.1
P1 C5 H5 107.1
C5 C6 H6A 109.5
C5 C6 H6B 109.5
H6A C6 H6B 109.5
C5 C6 H6C 109.5
H6A C6 H6C 109.5
H6B C6 H6C 109.5
C8 C7 H7A 109.5
C8 C7 H7B 109.5
H7A C7 H7B 109.5
C8 C7 H7C 109.5
H7A C7 H7C 109.5
H7B C7 H7C 109.5
C7 C8 C9 111.1(5)
C7 C8 P2 110.6(4)
C9 C8 P2 114.4(4)
C7 C8 H8 106.8
C9 C8 H8 106.8
P2 C8 H8 106.8
C8 C9 H9A 109.5
C8 C9 H9B 109.5
H9A C9 H9B 109.5
C8 C9 H9C 109.5
H9A C9 H9C 109.5
H9B C9 H9C 109.5
C11 C10 H10A 109.5
C11 C10 H10B 109.5
H10A C10 H10B 109.5
C11 C10 H10C 109.5
H10A C10 H10C 109.5
H10B C10 H10C 109.5
C12 C11 C10 110.0(5)
C12 C11 P2 111.0(4)
C10 C11 P2 114.0(4)
C12 C11 H11 107.2
C10 C11 H11 107.2
P2 C11 H11 107.2
C11 C12 H12A 109.5
C11 C12 H12B 109.5
H12A C12 H12B 109.5
C11 C12 H12C 109.5
H12A C12 H12C 109.5
H12B C12 H12C 109.5
C14 C13 P1 117.4(4)
C14 C13 H13A 107.9
P1 C13 H13A 107.9
C14 C13 H13B 107.9
P1 C13 H13B 107.9
H13A C13 H13B 107.2
C15 C14 C13 113.0(4)
C15 C14 H14A 109.0
C13 C14 H14A 109.0
C15 C14 H14B 109.0
C13 C14 H14B 109.0
H14A C14 H14B 107.8
C14 C15 P2 116.7(4)
C14 C15 H15A 108.1
P2 C15 H15A 108.1
C14 C15 H15B 108.1
P2 C15 H15B 108.1
H15A C15 H15B 107.3
C13 P1 C2 102.2(3)
C13 P1 C5 101.0(3)
C2 P1 C5 104.5(3)
C13 P1 Rh1 118.77(19)
C2 P1 Rh1 111.13(17)
C5 P1 Rh1 117.2(2)
C15 P2 C8 101.7(2)
C15 P2 C11 101.9(2)
C8 P2 C11 104.6(2)
C15 P2 Rh1 119.47(19)
C8 P2 Rh1 110.80(17)
C11 P2 Rh1 116.38(18)
C21 Rh1 C22 90.7(6)
C21 Rh1 P2 87.1(4)
C22 Rh1 P2 174.3(4)
C21 Rh1 P1 175.1(4)
C22 Rh1 P1 86.8(4)
P2 Rh1 P1 95.00(5)
C21 Rh1 I11 85.6(4)
C22 Rh1 I11 5.3(4)
P2 Rh1 I11 171.86(4)
P1 Rh1 I11 91.98(4)
C21 Rh1 I12 7.5(4)
C22 Rh1 I12 83.2(4)
P2 Rh1 I12 94.56(4)
P1 Rh1 I12 169.16(5)
I11 Rh1 I12 78.13(3)
O22 C22 Rh1 174.4(17)
O21 C21 Rh1 173.7(11)

loop_
_geom_bond_atom_site_label_1
_geom_bond_atom_site_label_2
_geom_bond_distance
C1 C2 1.539(8)
C1 H1A 0.9600
C1 H1B 0.9600
C1 H1C 0.9600
C2 C3 1.528(7)
C2 P1 1.861(6)
C2 H2 0.9800
C3 H3A 0.9600
C3 H3B 0.9600
C3 H3C 0.9600
C4 C5 1.519(9)
C4 H4A 0.9600
C4 H4B 0.9600
C4 H4C 0.9600
C5 C6 1.526(9)
C5 P1 1.869(6)
C5 H5 0.9800
C6 H6A 0.9600
C6 H6B 0.9600
C6 H6C 0.9600
C7 C8 1.518(8)
C7 H7A 0.9600
C7 H7B 0.9600
C7 H7C 0.9600
C8 C9 1.531(8)
C8 P2 1.853(5)
C8 H8 0.9800
C9 H9A 0.9600
C9 H9B 0.9600
C9 H9C 0.9600
C10 C11 1.520(8)
C10 H10A 0.9600
C10 H10B 0.9600
C10 H10C 0.9600
C11 C12 1.522(8)
C11 P2 1.854(6)
C11 H11 0.9800
C12 H12A 0.9600
C12 H12B 0.9600
C12 H12C 0.9600
C13 C14 1.536(8)
C13 P1 1.828(6)
C13 H13A 0.9700
C13 H13B 0.9700
C14 C15 1.534(7)
C14 H14A 0.9700
C14 H14B 0.9700
C15 P2 1.833(5)
C15 H15A 0.9700
C15 H15B 0.9700
P1 Rh1 2.3204(13)
P2 Rh1 2.2908(13)
Rh1 C21 1.806(13)
Rh1 C22 2.06(2)
Rh1 I11 2.6210(8)
Rh1 I12 2.6131(11)
C22 O22 0.94(2)
C21 O21 1.181(14)

loop_
_geom_torsion_atom_site_label_1
_geom_torsion_atom_site_label_2
_geom_torsion_atom_site_label_3
_geom_torsion_atom_site_label_4
_geom_torsion
P1 C13 C14 C15 -71.9(6)
C13 C14 C15 P2 72.7(6)
C14 C13 P1 C2 157.7(4)
C14 C13 P1 C5 -94.7(5)
C14 C13 P1 Rh1 35.0(5)
C3 C2 P1 C13 46.3(5)
C1 C2 P1 C13 -79.2(4)
C3 C2 P1 C5 -58.7(5)
C1 C2 P1 C5 175.8(4)
C3 C2 P1 Rh1 174.0(4)
C1 C2 P1 Rh1 48.5(4)
C4 C5 P1 C13 -161.2(5)
C6 C5 P1 C13 73.7(5)
C4 C5 P1 C2 -55.4(6)
C6 C5 P1 C2 179.5(4)
C4 C5 P1 Rh1 68.1(6)
C6 C5 P1 Rh1 -57.0(5)
C14 C15 P2 C8 -159.1(4)
C14 C15 P2 C11 93.0(4)
C14 C15 P2 Rh1 -36.9(5)
C7 C8 P2 C15 76.7(4)
C9 C8 P2 C15 -49.6(5)
C7 C8 P2 C11 -177.5(4)
C9 C8 P2 C11 56.2(5)
C7 C8 P2 Rh1 -51.3(4)
C9 C8 P2 Rh1 -177.7(4)
C12 C11 P2 C15 -74.7(4)
C10 C11 P2 C15 160.4(5)
C12 C11 P2 C8 179.7(4)
C10 C11 P2 C8 54.8(5)
C12 C11 P2 Rh1 57.1(4)
C10 C11 P2 Rh1 -67.8(5)
C15 P2 Rh1 C21 -170.5(4)
C8 P2 Rh1 C21 -52.9(4)
C11 P2 Rh1 C21 66.5(4)
C15 P2 Rh1 P1 5.1(2)
C8 P2 Rh1 P1 122.71(18)
C11 P2 Rh1 P1 -117.98(19)
C15 P2 Rh1 I12 -169.8(2)
C8 P2 Rh1 I12 -52.17(18)
C11 P2 Rh1 I12 67.14(19)
C13 P1 Rh1 C22 170.4(5)
C2 P1 Rh1 C22 52.3(5)
C5 P1 Rh1 C22 -67.8(5)
C13 P1 Rh1 P2 -4.2(2)
C2 P1 Rh1 P2 -122.3(2)
C5 P1 Rh1 P2 117.6(2)
C13 P1 Rh1 I11 171.6(2)
C2 P1 Rh1 I11 53.5(2)
C5 P1 Rh1 I11 -66.5(2)
C13 P1 Rh1 I12 147.5(3)
C2 P1 Rh1 I12 29.4(4)
C5 P1 Rh1 I12 -90.6(3)
